data_1535889
loop_
_publ_author_name
'Naruke, Haruo'
'Yamase, Toshihiro'

_publ_section_title
;
 Synthesis and structure of Ln(W~5~O~18~)-capped mixed-ligand
 polyoxotungstolanthanoate
 [Ln(W~5~O~18~){Ln(H~2~O)~2~(SbW~9~O~33~)(W~5~O~18~)}]^15-^ (Ln = Sm and Er)
;
_journal_issue 7
_journal_name_full 'Bulletin of the Chemical Society of Japan'
_journal_page_first 1289
_journal_page_last 1294
_journal_paper_doi 10.1246/bcsj.74.1289
_journal_volume 74
_journal_year 2001
_chemical_formula_sum 'H59 K13 O97.5 Sb Sm2 W19'
_chemical_name_systematic
;
K13 H2 (Sm2 (H2 O)2 (Sb W9 O33) (W5 O18)2) (H2 O)26.5
;
_space_group_IT_number 2
_symmetry_space_group_name_Hall '-P 1'
_symmetry_space_group_name_H-M 'P -1'
_cell_angle_alpha 76.967
_cell_angle_beta 86.031
_cell_angle_gamma 64.398
_cell_formula_units_Z 2
_cell_length_a 16.356
_cell_length_b 16.995
_cell_length_c 19.966
_cell_volume 4873.599
_citation_journal_id_ASTM BCSJA8
_cod_data_source_file Naruke_BCSJA8_2001_174.cif
_cod_data_source_block H59K13O97.5Sb1Sm2W19
_cod_original_formula_sum 'H59 K13 O97.5 Sb1 Sm2 W19'
_cod_database_code 1535889

loop_
_symmetry_equiv_pos_as_xyz
x,y,z
-x,-y,-z

loop_
_atom_site_label
_atom_site_type_symbol
_atom_site_fract_x
_atom_site_fract_y
_atom_site_fract_z
_atom_site_occupancy
_atom_site_U_iso_or_equiv
O31 O-2 0.437 -0.206 0.289 1 0.0
O58 O-2 0.054 0.144 0.242 1 0.0
O7 O-2 0.566 0.32 0.313 1 0.0
K1 K+1 0.0597 -0.0324 0.2332 1 0.0
K9 K+1 0.068 0.045 0.5705 0.5 0.0
W18 W+6 0.17733 0.3292 0.0922 1 0.0
O44 O-2 0.912 0.13 0.142 1 0.0
O68 O-2 0.217 0.114 0.199 1 0.0
O49 O-2 0.078 0.546 0.205 1 0.0
O85 O-2 0.663 0.913 -0.064 1 0.0
O51 O-2 0.966 0.304 0.428 1 0.0
O96 O-2 0.551 0.153 0.42 1 0.0
Sm2 Sm+3 0.8884 0.2194 0.2212 1 0.0
O20 O-2 0.396 -0.336 0.282 1 0.0
O52 O-2 0.943 0.213 0.338 1 0.0
O88 O-2 0.294 1.041 -0.05 1 0.0
O92 O-2 0.881 0.332 0.697 1 0.0
O86 O-2 0.845 0.662 0.41 1 0.0
W4 W+6 0.4553 -0.1736 0.1727 1 0.0
W5 W+6 0.5714 -0.1927 0.30686 1 0.0
O34 O-2 0.604 0.257 0.089 1 0.0
O57 O-2 0.079 0.132 0.434 1 0.0
O8 O-2 0.642 0.404 0.03 1 0.0
O18 O-2 0.21 0.36 0.01 1 0.0
O19 O-2 0.106 0.089 0.12 1 0.0
O71 O-2 0.399 0.103 0.218 1 0.0
K4 K+1 0.7434 0.5002 -0.0073 1 0.0
O91 O-2 0.263 0.11 0.81 1 0.0
O11 O-2 0.906 0.616 0.252 1 0.0
Sm1 Sm+3 0.3353 -0.0054 0.2818 1 0.0
O78 O-2 0.9 0.312 -0.006 1 0.0
O4 O-2 0.471 -0.162 0.088 1 0.0
O69 O-2 0.28 0.256 0.137 1 0.0
W10 W+6 0.8343 0.0982 0.11063 1 0.0
O37 O-2 0.616 0.354 0.177 1 0.0
W16 W+6 0.1076 0.2323 0.44488 1 0.0
K11 K+1 0.635 -0.431 0.497 0.5 0.0
K12 K+1 0.933 0.477 0.458 0.5 0.0
O41 O-2 0.742 0.285 0.276 1 0.0
K19 K+1 0.992 0.335 0.611 0.5 0.0
O35 O-2 0.683 0.057 0.231 1 0.0
K6 K+1 0.333 -0.211 0.0475 1 0.0
O64 O-2 0.278 0.311 0.374 1 0.0
O39 O-2 0.77 0.216 0.055 1 0.0
O1 O-2 0.575 -0.469 0.299 1 0.0
W19 W+6 0.11247 0.1682 0.1558 1 0.0
K10 K+1 0.007 0.119 -0.002 1 0.0
O47 O-2 0.916 0.346 0.233 1 0.0
W17 W+6 0.0754 0.1163 0.34455 1 0.0
O73 O-2 0.622 0.597 0.096 1 0.0
K7 K+1 0.4305 0.2049 0.3064 1 0.0
O83 O-2 0.9 0.775 0.286 1 0.0
O27 O-2 0.565 -0.179 0.21 1 0.0
O15 O-2 0.25 0.532 0.154 1 0.0
O80 O-2 0.406 0.361 0.089 1 0.0
W6 W+6 0.6199 0.1514 0.1547 1 0.0
O90 O-2 0.912 0.111 -0.116 1 0.0
O56 O-2 0.116 0.343 0.417 1 0.0
W7 W+6 0.6479 0.2635 0.26121 1 0.0
O30 O-2 0.395 -0.068 0.18 1 0.0
O16 O-2 0.1 0.216 0.532 1 0.0
O32 O-2 0.497 -0.076 0.299 1 0.0
O53 O-2 0.984 0.271 0.133 1 0.0
O98 O-2 0.686 0.784 0.097 1 0.0
O63 O-2 0.106 0.29 0.189 1 0.0
O17 O-2 0.057 0.018 0.365 1 0.0
W12 W+6 0.92438 0.3344 0.33548 1 0.0
K5 K+1 0.8401 0.64 0.1161 0.5 0.0
O5 O-2 0.678 -0.203 0.32 1 0.0
O70 O-2 0.368 0.07 0.366 1 0.0
O2 O-2 0.209 -0.228 0.26 1 0.0
W11 W+6 0.9995 0.5151 0.26154 1 0.0
O97 O-2 0.582 0.024 0.335 1 0.0
K18 K+1 0.438 0.468 0.179 0.5 0.0
O59 O-2 0.149 0.232 0.077 1 0.0
O95 O-2 0.323 0.239 0.516 1 0.0
O75 O-2 0.693 -0.595 0.582 1 0.0
O66 O-2 0.224 0.167 0.432 1 0.0
O46 O-2 0.952 0.432 0.315 1 0.0
O48 O-2 0.976 0.468 0.187 1 0.0
K3 K+1 0.5981 0.7713 -0.014 1 0.0
O24 O-2 0.317 -0.243 0.372 1 0.0
W13 W+6 0.96164 0.3877 0.14492 1 0.0
K15 K+1 0.484 -0.423 0.595 0.5 0.0
W1 W+6 0.5159 -0.3579 0.2964 1 0.0
O74 O-2 0.746 0.031 0.493 1 0.0
O12 O-2 0.811 0.38 0.351 1 0.0
O6 O-2 0.534 0.127 0.132 1 0.0
O29 O-2 0.359 -0.108 0.39 1 0.0
O40 O-2 0.854 0.011 0.194 1 0.0
K14 K+1 0.702 -0.088 0.4317 0.5 0.0
O33 O-2 0.568 0.222 0.22 1 0.0
O76 O-2 0.751 -0.45 0.398 1 0.0
O87 O-2 0.759 0.053 0.932 1 0.0
O36 O-2 0.715 0.093 0.1 1 0.0
O14 O-2 0.195 0.456 0.437 1 0.0
O89 O-2 0.137 0.664 0.457 1 0.0
K8 K+1 0.667 -0.648 0.4075 0.5 0.0
O54 O-2 0.038 0.402 0.075 1 0.0
O65 O-2 0.308 0.358 0.217 1 0.0
O9 O-2 0.817 -0.041 0.334 1 0.0
O61 O-2 0.138 0.387 0.274 1 0.0
O84 O-2 0.984 0.15 0.663 1 0.0
O13 O-2 0.855 0.454 0.104 1 0.0
O81 O-2 0.214 -0.287 0.093 1 0.0
O82 O-2 0.976 0.275 -0.139 1 0.0
O10 O-2 0.893 0.031 0.05 1 0.0
K17 K+1 0.002 0.585 0.06 0.5 0.0
O50 O-2 0.047 0.514 0.341 1 0.0
Sb1 Sb+3 0.1809 0.2596 0.2736 1 0.0
O43 O-2 0.879 0.092 0.284 1 0.0
O79 O-2 0.394 0.492 0.306 1 0.0
O77 O-2 0.13 0.206 -0.054 1 0.0
O21 O-2 0.491 -0.349 0.389 1 0.0
O94 O-2 0.18 -0.119 0.444 1 0.0
O38 O-2 0.702 0.145 0.316 1 0.0
O25 O-2 0.345 -0.195 0.18 1 0.0
W2 W+6 0.3009 -0.2062 0.2725 1 0.0
K13 K+1 0.503 -0.064 0.459 0.5 0.0
K16 K+1 0.811 -0.836 0.422 0.5 0.0
O72 O-2 0.745 0.596 0.221 1 0.0
O26 O-2 0.534 -0.222 0.4 1 0.0
O42 O-2 0.782 0.324 0.132 1 0.0
O23 O-2 0.519 -0.307 0.205 1 0.0
W14 W+6 0.1805 0.4099 0.37188 1 0.0
K2 K+1 0.7127 0.4599 0.2098 1 0.0
W9 W+6 0.7913 0.054 0.27288 1 0.0
O60 O-2 0.172 0.424 0.131 1 0.0
O22 O-2 0.609 -0.32 0.311 1 0.0
O28 O-2 0.257 -0.091 0.269 1 0.0
O93 O-2 0.512 -0.518 0.462 0.5 0.0
O45 O-2 0.737 0.181 0.184 1 0.0
W15 W+6 0.2129 0.4573 0.20383 1 0.0
W8 W+6 0.6921 0.3095 0.09926 1 0.0
O3 O-2 0.41 -0.254 0.497 1 0.0
W3 W+6 0.4182 -0.2273 0.40815 1 0.0
O67 O-2 0.193 0.075 0.33 1 0.0
O62 O-2 0.077 0.251 0.328 1 0.0
O55 O-2 0.218 0.479 0.294 1 0.0
